data_4032562
loop_
_publ_author_name
'Deng, Xiaocong'
'Lei, Xue'
'Nie, Gang'
'Jia, Lihui'
'Li, Yuanxiang'
'Chen, Yunfeng'

_publ_section_title
;
 Copper-Catalyzed Cross-Dehydrogenative N(2)-Coupling of
 NH-1,2,3-Triazoles with N,N -Dialkylamides: N-Amidoalkylation of
 NH-1,2,3-Triazoles.
;
_journal_issue 12
_journal_name_full 'The Journal of organic chemistry'
_journal_page_first 6163
_journal_page_last 6171
_journal_paper_doi 10.1021/acs.joc.7b00752
_journal_volume 82
_journal_year 2017
_chemical_formula_sum 'C11 H10 Br2 N4 O'
_chemical_formula_weight 374.05
_chemical_name_systematic
; 
 ? 
;
_space_group_IT_number 14
_symmetry_cell_setting monoclinic
_symmetry_space_group_name_Hall '-P 2ybc'
_symmetry_space_group_name_H-M 'P 1 21/c 1'
_atom_sites_solution_hydrogens geom
_atom_sites_solution_primary direct
_atom_sites_solution_secondary difmap
_audit_creation_method SHELXL-97
_cell_angle_alpha 90.00
_cell_angle_beta 109.703(3)
_cell_angle_gamma 90.00
_cell_formula_units_Z 4
_cell_length_a 14.851(3)
_cell_length_b 6.8378(12)
_cell_length_c 13.732(2)
_cell_measurement_reflns_used 3863
_cell_measurement_temperature 298(2)
_cell_measurement_theta_max 31.15
_cell_measurement_theta_min 2.91
_cell_volume 1312.8(4)
_computing_cell_refinement 'Bruker SAINT'
_computing_data_collection 'Bruker APEX2'
_computing_data_reduction 'Bruker SAINT'
_computing_molecular_graphics 'Bruker SHELXTL'
_computing_publication_material 'Bruker SHELXTL'
_computing_structure_refinement 'SHELXL-97 (Sheldrick, 1997)'
_computing_structure_solution 'SHELXS-97 (Sheldrick, 1990)'
_diffrn_ambient_temperature 298(2)
_diffrn_measured_fraction_theta_full 0.997
_diffrn_measured_fraction_theta_max 0.997
_diffrn_measurement_device_type 'Bruker APEX-II CCD'
_diffrn_measurement_method '\f and \w scans'
_diffrn_radiation_monochromator graphite
_diffrn_radiation_source 'fine-focus sealed tube'
_diffrn_radiation_type MoK\a
_diffrn_radiation_wavelength 0.71073
_diffrn_reflns_av_R_equivalents 0.0547
_diffrn_reflns_av_sigmaI/netI 0.0570
_diffrn_reflns_limit_h_max 18
_diffrn_reflns_limit_h_min -18
_diffrn_reflns_limit_k_max 8
_diffrn_reflns_limit_k_min -8
_diffrn_reflns_limit_l_max 16
_diffrn_reflns_limit_l_min -16
_diffrn_reflns_number 9109
_diffrn_reflns_theta_full 26.00
_diffrn_reflns_theta_max 26.00
_diffrn_reflns_theta_min 1.46
_diffrn_standards_number 0
_exptl_absorpt_coefficient_mu 6.168
_exptl_absorpt_correction_T_max 0.5775
_exptl_absorpt_correction_T_min 0.5248
_exptl_absorpt_correction_type none
_exptl_crystal_colour colorless
_exptl_crystal_density_diffrn 1.892
_exptl_crystal_density_meas ?
_exptl_crystal_density_method none
_exptl_crystal_description block
_exptl_crystal_F_000 728
_exptl_crystal_size_max 0.12
_exptl_crystal_size_mid 0.10
_exptl_crystal_size_min 0.10
_refine_diff_density_max 0.712
_refine_diff_density_min -0.756
_refine_diff_density_rms 0.165
_refine_ls_extinction_method none
_refine_ls_goodness_of_fit_ref 1.049
_refine_ls_hydrogen_treatment mixed
_refine_ls_matrix_type full
_refine_ls_number_parameters 164
_refine_ls_number_reflns 2575
_refine_ls_number_restraints 0
_refine_ls_restrained_S_all 1.049
_refine_ls_R_factor_all 0.0633
_refine_ls_R_factor_gt 0.0503
_refine_ls_shift/su_max 0.001
_refine_ls_shift/su_mean 0.000
_refine_ls_structure_factor_coef Fsqd
_refine_ls_weighting_details 'calc w=1/[\s^2^(Fo^2^)+(0.1163P)^2^+0.7390P] where P=(Fo^2^+2Fc^2^)/3'
_refine_ls_weighting_scheme calc
_refine_ls_wR_factor_gt 0.1531
_refine_ls_wR_factor_ref 0.1694
_reflns_number_gt 2058
_reflns_number_total 2575
_reflns_threshold_expression >2sigma(I)
_cod_data_source_file jo7b00752_si_003.cif
_cod_data_source_block e
_cod_depositor_comments
;
The following automatic conversions were performed:

'_symmetry_cell_setting' value 'Monoclinic' changed to 'monoclinic'
according to
/home/data/users/saulius/crontab/automatic-downloads/rss-feeds/ACS/lib/dictionaries/cif_core.dic
dictionary named 'cif_core.dic' version 2.4.2 from 2011-04-26.

'_exptl_crystal_density_meas' value 'not measured' was changed to '?'
- the value is perceived as not measured.

Automatic conversion script
Id: cif_fix_values 4973 2017-02-22 13:04:09Z antanas 

 Adding full bibliography for 4032561--4032562.cif.
;
_cod_original_cell_volume 1312.9(4)
_cod_original_sg_symbol_H-M P2(1)/c
_cod_database_code 4032562

loop_
_symmetry_equiv_pos_as_xyz
'x, y, z'
'-x, y+1/2, -z+1/2'
'-x, -y, -z'
'x, -y-1/2, z-1/2'

loop_
_atom_site_label
_atom_site_type_symbol
_atom_site_fract_x
_atom_site_fract_y
_atom_site_fract_z
_atom_site_U_iso_or_equiv
_atom_site_adp_type
_atom_site_occupancy
_atom_site_symmetry_multiplicity
_atom_site_calc_flag
_atom_site_refinement_flags
Br1 Br 0.26389(4) 0.27296(9) 0.25636(4) 0.0379(2) Uani 1 1 d .
Br2 Br 0.19705(5) 0.65893(9) 0.40870(6) 0.0575(3) Uani 1 1 d .
C1 C 0.1241(4) 0.2758(8) 0.4209(4) 0.0325(12) Uani 1 1 d .
C2 C 0.0992(4) 0.4694(9) 0.3955(4) 0.0398(13) Uani 1 1 d .
C3 C 0.0064(5) 0.5314(11) 0.3630(5) 0.0497(16) Uani 1 1 d .
H3 H -0.0080 0.6617 0.3452 0.060 Uiso 1 1 calc R
C4 C -0.0666(4) 0.3990(12) 0.3565(5) 0.0542(17) Uani 1 1 d .
H4 H -0.1299 0.4409 0.3341 0.065 Uiso 1 1 calc R
C5 C -0.0456(5) 0.2083(11) 0.3829(6) 0.0551(17) Uani 1 1 d .
H5 H -0.0941 0.1207 0.3808 0.066 Uiso 1 1 calc R
C6 C 0.0498(4) 0.1449(10) 0.4134(5) 0.0410(13) Uani 1 1 d .
H6 H 0.0638 0.0135 0.4288 0.049 Uiso 1 1 calc R
C7 C 0.2218(3) 0.2010(7) 0.4491(4) 0.0258(10) Uani 1 1 d .
C8 C 0.2825(4) 0.1830(7) 0.3891(4) 0.0275(10) Uani 1 1 d .
C9 C 0.4268(4) -0.0316(8) 0.6193(4) 0.0328(11) Uani 1 1 d .
H9A H 0.4869 -0.0169 0.6068 0.039 Uiso 1 1 calc R
H9B H 0.4320 0.0391 0.6822 0.039 Uiso 1 1 calc R
C10 C 0.4537(4) -0.3762(10) 0.5964(5) 0.0439(14) Uani 1 1 d .
H10 H 0.4901 -0.3359 0.5567 0.053 Uiso 1 1 calc R
C11 C 0.3513(6) -0.2882(11) 0.6955(6) 0.061(2) Uani 1 1 d .
H11A H 0.3422 -0.4273 0.6934 0.092 Uiso 1 1 calc R
H11B H 0.2904 -0.2245 0.6675 0.092 Uiso 1 1 calc R
H11C H 0.3819 -0.2472 0.7658 0.092 Uiso 1 1 calc R
N1 N 0.2669(3) 0.1163(6) 0.5407(3) 0.0280(9) Uani 1 1 d .
N2 N 0.3504(3) 0.0545(6) 0.5334(3) 0.0295(9) Uani 1 1 d .
N3 N 0.3620(3) 0.0922(6) 0.4439(3) 0.0282(9) Uani 1 1 d .
N4 N 0.4113(3) -0.2359(7) 0.6342(4) 0.0374(11) Uani 1 1 d .
O1 O 0.4486(4) -0.5510(7) 0.6095(4) 0.0670(14) Uani 1 1 d .

loop_
_atom_site_aniso_label
_atom_site_aniso_U_11
_atom_site_aniso_U_22
_atom_site_aniso_U_33
_atom_site_aniso_U_23
_atom_site_aniso_U_13
_atom_site_aniso_U_12
Br1 0.0465(4) 0.0396(4) 0.0310(3) 0.0047(2) 0.0177(3) 0.0010(2)
Br2 0.0513(4) 0.0295(4) 0.0811(6) -0.0065(3) 0.0083(4) -0.0018(3)
C1 0.034(3) 0.034(3) 0.031(3) 0.001(2) 0.014(2) 0.003(2)
C2 0.047(3) 0.032(3) 0.037(3) -0.006(2) 0.009(2) 0.003(3)
C3 0.047(3) 0.048(4) 0.052(4) 0.000(3) 0.015(3) 0.021(3)
C4 0.028(3) 0.073(5) 0.058(4) 0.002(4) 0.010(3) 0.016(3)
C5 0.039(3) 0.060(4) 0.070(5) 0.010(4) 0.022(3) 0.004(3)
C6 0.035(3) 0.045(3) 0.048(3) 0.006(3) 0.021(3) 0.002(3)
C7 0.029(2) 0.024(2) 0.028(2) 0.001(2) 0.014(2) 0.000(2)
C8 0.027(2) 0.026(3) 0.032(2) -0.002(2) 0.013(2) -0.001(2)
C9 0.030(3) 0.032(3) 0.036(3) 0.004(2) 0.010(2) 0.002(2)
C10 0.039(3) 0.041(4) 0.053(3) -0.004(3) 0.017(3) 0.001(3)
C11 0.068(5) 0.053(4) 0.078(5) 0.030(4) 0.043(4) 0.015(4)
N1 0.026(2) 0.031(2) 0.028(2) 0.0025(18) 0.0100(17) 0.0035(18)
N2 0.027(2) 0.029(2) 0.034(2) 0.0022(18) 0.0117(17) 0.0014(18)
N3 0.026(2) 0.031(2) 0.029(2) -0.0002(18) 0.0107(17) -0.0008(18)
N4 0.034(2) 0.032(3) 0.048(3) 0.008(2) 0.016(2) 0.001(2)
O1 0.073(3) 0.034(3) 0.098(4) -0.003(3) 0.034(3) 0.004(2)

loop_
_atom_type_symbol
_atom_type_description
_atom_type_scat_dispersion_real
_atom_type_scat_dispersion_imag
_atom_type_scat_source
C C 0.0033 0.0016 'International Tables Vol C Tables 4.2.6.8 and 6.1.1.4'
H H 0.0000 0.0000 'International Tables Vol C Tables 4.2.6.8 and 6.1.1.4'
N N 0.0061 0.0033 'International Tables Vol C Tables 4.2.6.8 and 6.1.1.4'
O O 0.0106 0.0060 'International Tables Vol C Tables 4.2.6.8 and 6.1.1.4'
Br Br -0.2901 2.4595 'International Tables Vol C Tables 4.2.6.8 and 6.1.1.4'

loop_
_geom_angle_atom_site_label_1
_geom_angle_atom_site_label_2
_geom_angle_atom_site_label_3
_geom_angle
C2 C1 C6 117.2(5)
C2 C1 C7 123.8(5)
C6 C1 C7 118.9(5)
C3 C2 C1 122.2(6)
C3 C2 Br2 118.2(5)
C1 C2 Br2 119.6(4)
C2 C3 C4 119.8(6)
C2 C3 H3 120.1
C4 C3 H3 120.1
C5 C4 C3 120.2(6)
C5 C4 H4 119.9
C3 C4 H4 119.9
C4 C5 C6 119.5(7)
C4 C5 H5 120.2
C6 C5 H5 120.2
C1 C6 C5 121.1(6)
C1 C6 H6 119.5
C5 C6 H6 119.5
N1 C7 C8 107.1(4)
N1 C7 C1 122.5(4)
C8 C7 C1 130.2(5)
N3 C8 C7 109.3(4)
N3 C8 Br1 121.6(4)
C7 C8 Br1 129.1(4)
N4 C9 N2 112.9(5)
N4 C9 H9A 109.0
N2 C9 H9A 109.0
N4 C9 H9B 109.0
N2 C9 H9B 109.0
H9A C9 H9B 107.8
O1 C10 N4 125.8(6)
O1 C10 H10 117.1
N4 C10 H10 117.1
N4 C11 H11A 109.5
N4 C11 H11B 109.5
H11A C11 H11B 109.5
N4 C11 H11C 109.5
H11A C11 H11C 109.5
H11B C11 H11C 109.5
C7 N1 N2 104.3(4)
N3 N2 N1 114.8(4)
N3 N2 C9 121.5(4)
N1 N2 C9 123.5(4)
C8 N3 N2 104.5(4)
C10 N4 C9 121.3(5)
C10 N4 C11 120.2(6)
C9 N4 C11 118.4(5)

loop_
_geom_bond_atom_site_label_1
_geom_bond_atom_site_label_2
_geom_bond_distance
Br1 C8 1.854(5)
Br2 C2 1.909(6)
C1 C2 1.386(8)
C1 C6 1.397(8)
C1 C7 1.462(7)
C2 C3 1.365(8)
C3 C4 1.392(10)
C3 H3 0.9300
C4 C5 1.361(11)
C4 H4 0.9300
C5 C6 1.404(8)
C5 H5 0.9300
C6 H6 0.9300
C7 N1 1.341(6)
C7 C8 1.417(6)
C8 N3 1.322(7)
C9 N4 1.441(7)
C9 N2 1.458(7)
C9 H9A 0.9700
C9 H9B 0.9700
C10 O1 1.214(8)
C10 N4 1.344(8)
C10 H10 0.9300
C11 N4 1.461(8)
C11 H11A 0.9600
C11 H11B 0.9600
C11 H11C 0.9600
N1 N2 1.346(6)
N2 N3 1.322(6)

loop_
_geom_torsion_atom_site_label_1
_geom_torsion_atom_site_label_2
_geom_torsion_atom_site_label_3
_geom_torsion_atom_site_label_4
_geom_torsion
C6 C1 C2 C3 -0.9(8)
C7 C1 C2 C3 175.6(5)
C6 C1 C2 Br2 177.7(4)
C7 C1 C2 Br2 -5.8(7)
C1 C2 C3 C4 1.3(9)
Br2 C2 C3 C4 -177.3(5)
C2 C3 C4 C5 0.3(10)
C3 C4 C5 C6 -2.1(11)
C2 C1 C6 C5 -1.0(9)
C7 C1 C6 C5 -177.7(6)
C4 C5 C6 C1 2.5(10)
C2 C1 C7 N1 120.5(6)
C6 C1 C7 N1 -63.0(7)
C2 C1 C7 C8 -66.3(8)
C6 C1 C7 C8 110.2(7)
N1 C7 C8 N3 -0.8(6)
C1 C7 C8 N3 -174.7(5)
N1 C7 C8 Br1 -178.7(4)
C1 C7 C8 Br1 7.3(9)
C8 C7 N1 N2 0.6(5)
C1 C7 N1 N2 175.2(5)
C7 N1 N2 N3 -0.4(6)
C7 N1 N2 C9 174.3(5)
N4 C9 N2 N3 -104.4(5)
N4 C9 N2 N1 81.3(6)
C7 C8 N3 N2 0.5(6)
Br1 C8 N3 N2 178.7(4)
N1 N2 N3 C8 -0.1(6)
C9 N2 N3 C8 -174.9(5)
O1 C10 N4 C9 176.1(6)
O1 C10 N4 C11 -1.3(10)
N2 C9 N4 C10 98.1(6)
N2 C9 N4 C11 -84.4(6)
